data_7238289
loop_
_publ_author_name
'Saad, Ali'
'Jeannin, Olivier'
'Fourmigu\'e, Marc'

_publ_section_title
;
 Helical organization of chiral binaphthyl tetrathiafulvalene primary
 amides through hydrogen bonding interactions
;
_journal_issue 11
_journal_name_full CrystEngComm
_journal_page_first 3866
_journal_paper_doi 10.1039/c004320f
_journal_volume 12
_journal_year 2010
_chemical_formula_moiety '2(C30 H20 N2 O4 S4), C4 H8 O'
_chemical_formula_sum 'C64 H48 N4 O9 S8'
_chemical_formula_weight 1273.54
_space_group_IT_number 4
_space_group_name_Hall 'P 2yb'
_space_group_name_H-M_alt 'P 1 21 1'
_symmetry_cell_setting monoclinic
_symmetry_space_group_name_H-M 'P 1 21 1'
_atom_sites_solution_hydrogens geom
_atom_sites_solution_primary direct
_atom_sites_solution_secondary difmap
_audit_creation_method SHELXL-97
_cell_angle_alpha 90.00
_cell_angle_beta 103.31(4)
_cell_angle_gamma 90.00
_cell_formula_units_Z 2
_cell_length_a 7.895(6)
_cell_length_b 37.71(2)
_cell_length_c 10.367(4)
_cell_measurement_reflns_used 27603
_cell_measurement_temperature 293(2)
_cell_measurement_theta_max 23.817
_cell_measurement_theta_min 2.910
_cell_volume 3004(3)
_computing_cell_refinement 'Dirax/lsq (Duisenberg & Schreurs, 1989-2000)'
_computing_data_collection 'Collect (Bruker AXS BV, 1997-2004)'
_computing_data_reduction 'EvalCCD (Duisenberg & Schreurs 1990-2000)'
_computing_molecular_graphics 'Ortep-3 for Windows (Farrugia, 1997)'
_computing_publication_material 'WinGX publication routines (Farrugia, 1999)'
_computing_structure_refinement 'SHELXL-97 (Sheldrick, 1997)'
_computing_structure_solution 'SIR92 (Altomare et al., 1993)'
_diffrn_ambient_temperature 293(2)
_diffrn_detector_area_resol_mean 9
_diffrn_measured_fraction_theta_full 0.861
_diffrn_measured_fraction_theta_max 0.861
_diffrn_measurement_device '95mm CCD camera on \k-goniostat'
_diffrn_measurement_device_type KappaCCD
_diffrn_measurement_method CCD
_diffrn_radiation_monochromator 'horizonally mounted graphite crystal'
_diffrn_radiation_source 'fine-focus sealed tube'
_diffrn_radiation_type MoK\a
_diffrn_radiation_wavelength 0.71073
_diffrn_reflns_av_R_equivalents 0.0763
_diffrn_reflns_av_sigmaI/netI 0.2444
_diffrn_reflns_limit_h_max 9
_diffrn_reflns_limit_h_min -9
_diffrn_reflns_limit_k_max 40
_diffrn_reflns_limit_k_min -45
_diffrn_reflns_limit_l_max 11
_diffrn_reflns_limit_l_min -12
_diffrn_reflns_number 18094
_diffrn_reflns_theta_full 26.25
_diffrn_reflns_theta_max 26.25
_diffrn_reflns_theta_min 3.65
_exptl_absorpt_coefficient_mu 0.359
_exptl_absorpt_correction_type multi-scan
_exptl_absorpt_process_details
;
[Sheldrick, G.M. (2002). SADABS Bruker AXS Inc., Madison, Wisconsin, USA]
;
_exptl_crystal_colour brown
_exptl_crystal_density_diffrn 1.408
_exptl_crystal_density_method 'not measured'
_exptl_crystal_description prism
_exptl_crystal_F_000 1320
_exptl_crystal_size_max 0.38
_exptl_crystal_size_mid 0.1
_exptl_crystal_size_min 0.02
_refine_diff_density_max 0.272
_refine_diff_density_min -0.256
_refine_diff_density_rms 0.060
_refine_ls_abs_structure_details 'Flack H D (1983), Acta Cryst. A39, 876-881'
_refine_ls_abs_structure_Flack 0.03(7)
_refine_ls_extinction_method none
_refine_ls_goodness_of_fit_ref 1.004
_refine_ls_hydrogen_treatment constr
_refine_ls_matrix_type full
_refine_ls_number_parameters 766
_refine_ls_number_reflns 9137
_refine_ls_number_restraints 1
_refine_ls_restrained_S_all 1.004
_refine_ls_R_factor_all 0.2219
_refine_ls_R_factor_gt 0.0741
_refine_ls_shift/su_max 0.023
_refine_ls_shift/su_mean 0.003
_refine_ls_structure_factor_coef Fsqd
_refine_ls_weighting_details 'calc w=1/[\s^2^(Fo^2^)+(0.0248P)^2^+0.0000P] where P=(Fo^2^+2Fc^2^)/3'
_refine_ls_weighting_scheme calc
_refine_ls_wR_factor_gt 0.0753
_refine_ls_wR_factor_ref 0.0999
_reflns_number_gt 4129
_reflns_number_total 9137
_reflns_threshold_expression >2sigma(I)
_cod_data_source_file c004320f.txt
_cod_data_source_block import
_cod_original_cell_volume 3003(3)
_cod_original_sg_symbol_H-M P21
_cod_database_code 7238289

loop_
_symmetry_equiv_pos_as_xyz
'x, y, z'
'-x, y+1/2, -z'

loop_
_atom_site_label
_atom_site_type_symbol
_atom_site_fract_x
_atom_site_fract_y
_atom_site_fract_z
_atom_site_U_iso_or_equiv
_atom_site_adp_type
_atom_site_occupancy
_atom_site_symmetry_multiplicity
_atom_site_calc_flag
_atom_site_refinement_flags
S1 S 0.3662(2) 0.72791(6) 0.73665(18) 0.0518(7) Uani 1 1 d .
S2 S 0.6964(2) 0.71666(6) 0.65899(18) 0.0545(7) Uani 1 1 d .
S3 S 0.1580(2) 0.70252(6) 0.44089(19) 0.0536(7) Uani 1 1 d .
S4 S 0.4931(3) 0.68418(7) 0.3800(2) 0.0624(7) Uani 1 1 d .
S1A S 0.4970(2) 0.31291(6) 0.44932(19) 0.0601(7) Uani 1 1 d .
S2A S 0.8232(3) 0.31865(6) 0.3618(2) 0.0575(7) Uani 1 1 d .
S3A S 0.2807(3) 0.33918(6) 0.1661(2) 0.0676(7) Uani 1 1 d .
S4A S 0.6035(3) 0.34648(7) 0.0728(2) 0.0734(8) Uani 1 1 d .
O1 O 0.3605(6) 0.74072(14) 0.9930(5) 0.0598(17) Uani 1 1 d .
O2 O 0.9258(6) 0.75916(15) 0.9912(5) 0.0548(17) Uani 1 1 d .
O3 O -0.1036(7) 0.64878(16) 0.2046(5) 0.0530(15) Uani 1 1 d .
O4 O 0.2202(7) 0.62790(17) 0.0958(5) 0.0549(16) Uani 1 1 d .
O1A O 0.4815(6) 0.27931(14) 0.6767(4) 0.0559(17) Uani 1 1 d .
O2A O 1.0603(7) 0.28753(17) 0.7110(6) 0.069(2) Uani 1 1 d .
O4A O 0.3809(8) 0.39686(16) -0.2186(5) 0.0617(17) Uani 1 1 d .
O3A O -0.0192(7) 0.3801(2) -0.0463(5) 0.0679(18) Uani 1 1 d .
O1B O 0.0137(8) 0.65648(16) 0.6991(6) 0.0832(19) Uani 1 1 d .
N1 N 0.6327(8) 0.75946(16) 1.0812(6) 0.056(2) Uani 1 1 d .
H1A H 0.6084 0.7649 1.1555 0.067 Uiso 1 1 calc R
H1B H 0.7362 0.7627 1.0701 0.067 Uiso 1 1 calc R
N2 N 1.0108(7) 0.71925(17) 0.8610(5) 0.0571(19) Uani 1 1 d .
H2A H 1.1190 0.7222 0.8984 0.069 Uiso 1 1 calc R
H2B H 0.9809 0.7043 0.7971 0.069 Uiso 1 1 calc R
N1A N 0.7598(8) 0.27477(17) 0.7834(6) 0.058(2) Uani 1 1 d .
H1A1 H 0.7317 0.2674 0.8542 0.070 Uiso 1 1 calc R
H1A2 H 0.8677 0.2771 0.7818 0.070 Uiso 1 1 calc R
N2A N 1.1241(8) 0.28169(18) 0.5156(6) 0.072(2) Uani 1 1 d .
H2A1 H 1.2302 0.2761 0.5513 0.086 Uiso 1 1 calc R
H2A2 H 1.0894 0.2827 0.4308 0.086 Uiso 1 1 calc R
C1 C 0.5134(11) 0.7464(2) 0.9860(8) 0.040(2) Uani 1 1 d .
C2 C 0.8906(10) 0.7377(2) 0.9015(9) 0.043(2) Uani 1 1 d .
C3 C 0.5567(9) 0.73702(18) 0.8560(7) 0.033(2) Uani 1 1 d .
C4 C 0.7082(10) 0.73203(18) 0.8232(6) 0.033(2) Uani 1 1 d .
C5 C 0.4692(8) 0.7142(2) 0.6132(7) 0.043(2) Uani 1 1 d .
C6 C 0.3846(9) 0.70261(19) 0.4958(7) 0.044(2) Uani 1 1 d .
C7 C 0.1551(11) 0.6841(2) 0.2837(7) 0.044(2) Uani 1 1 d .
C8 C 0.3050(11) 0.6757(2) 0.2590(7) 0.049(2) Uani 1 1 d .
C9 C -0.0214(10) 0.6818(2) 0.1916(7) 0.060(2) Uani 1 1 d .
H9A H -0.0937 0.7010 0.2105 0.072 Uiso 1 1 calc R
H9B H -0.0099 0.6845 0.1009 0.072 Uiso 1 1 calc R
C10 C 0.3297(11) 0.6569(2) 0.1340(7) 0.060(3) Uani 1 1 d .
H10A H 0.3101 0.6739 0.0618 0.072 Uiso 1 1 calc R
H10B H 0.4494 0.6489 0.1488 0.072 Uiso 1 1 calc R
C11 C -0.1646(10) 0.6302(2) 0.0884(7) 0.042(2) Uani 1 1 d .
C12 C -0.2957(10) 0.6461(2) -0.0116(8) 0.053(2) Uani 1 1 d .
H12 H -0.3411 0.6682 0.0020 0.064 Uiso 1 1 calc R
C13 C -0.3540(9) 0.6283(3) -0.1284(8) 0.054(2) Uani 1 1 d .
H13 H -0.4402 0.6387 -0.1940 0.065 Uiso 1 1 calc R
C14 C -0.2892(10) 0.5955(3) -0.1521(8) 0.044(2) Uani 1 1 d .
C15 C -0.3442(10) 0.5769(3) -0.2740(8) 0.067(3) Uani 1 1 d .
H15 H -0.4311 0.5867 -0.3404 0.081 Uiso 1 1 calc R
C16 C -0.2750(13) 0.5456(3) -0.2963(9) 0.074(3) Uani 1 1 d .
H16 H -0.3123 0.5344 -0.3778 0.089 Uiso 1 1 calc R
C17 C -0.1462(12) 0.5299(2) -0.1966(9) 0.072(3) Uani 1 1 d .
H17 H -0.1006 0.5080 -0.2119 0.086 Uiso 1 1 calc R
C18 C -0.0865(11) 0.5465(3) -0.0770(9) 0.064(3) Uani 1 1 d .
H18 H 0.0003 0.5359 -0.0126 0.077 Uiso 1 1 calc R
C19 C -0.1557(10) 0.5793(2) -0.0512(8) 0.046(2) Uani 1 1 d .
C20 C -0.0927(10) 0.5983(2) 0.0716(7) 0.043(2) Uani 1 1 d .
C21 C 0.0572(11) 0.5849(2) 0.1756(7) 0.039(2) Uani 1 1 d .
C22 C 0.0439(15) 0.5566(2) 0.2637(8) 0.058(3) Uani 1 1 d .
C23 C -0.1170(14) 0.5391(3) 0.2569(9) 0.081(3) Uani 1 1 d .
H23 H -0.2146 0.5453 0.1918 0.098 Uiso 1 1 calc R
C24 C -0.1285(16) 0.5131(3) 0.3453(11) 0.100(4) Uani 1 1 d .
H24 H -0.2337 0.5017 0.3425 0.121 Uiso 1 1 calc R
C25 C 0.024(2) 0.5037(3) 0.4422(12) 0.121(5) Uani 1 1 d .
H25 H 0.0174 0.4855 0.5012 0.145 Uiso 1 1 calc R
C26 C 0.173(2) 0.5200(3) 0.4511(11) 0.102(4) Uani 1 1 d .
H26 H 0.2687 0.5134 0.5174 0.123 Uiso 1 1 calc R
C27 C 0.1910(17) 0.5474(3) 0.3611(9) 0.071(3) Uani 1 1 d .
C28 C 0.3506(15) 0.5649(3) 0.3681(9) 0.073(3) Uani 1 1 d .
H28 H 0.4489 0.5580 0.4314 0.088 Uiso 1 1 calc R
C29 C 0.3618(12) 0.5916(2) 0.2829(9) 0.063(3) Uani 1 1 d .
H29 H 0.4666 0.6034 0.2885 0.076 Uiso 1 1 calc R
C30 C 0.2140(12) 0.6012(2) 0.1870(8) 0.049(2) Uani 1 1 d .
C1A C 0.6379(11) 0.2824(2) 0.6775(8) 0.043(2) Uani 1 1 d .
C2A C 1.0144(10) 0.2887(2) 0.5913(10) 0.049(2) Uani 1 1 d .
C3A C 0.6858(9) 0.29713(19) 0.5574(7) 0.037(2) Uani 1 1 d .
C4A C 0.8352(10) 0.29959(19) 0.5161(7) 0.040(2) Uani 1 1 d .
C5A C 0.5987(10) 0.3236(2) 0.3201(8) 0.053(2) Uani 1 1 d .
C7A C 0.2605(13) 0.3482(2) -0.0023(8) 0.062(3) Uani 1 1 d .
C8A C 0.4055(12) 0.3517(2) -0.0437(8) 0.060(3) Uani 1 1 d .
C10A C 0.4264(11) 0.3609(3) -0.1824(8) 0.075(3) Uani 1 1 d .
H10C H 0.5463 0.3569 -0.1867 0.090 Uiso 1 1 calc R
H10D H 0.3535 0.3452 -0.2460 0.090 Uiso 1 1 calc R
C14A C 0.2437(13) 0.4760(3) 0.0450(10) 0.062(3) Uani 1 1 d .
C15A C 0.3389(15) 0.5077(4) 0.0774(11) 0.094(4) Uani 1 1 d .
H15A H 0.3595 0.5164 0.1635 0.112 Uiso 1 1 calc R
C16A C 0.4007(14) 0.5256(3) -0.0153(17) 0.114(4) Uani 1 1 d .
H16A H 0.4632 0.5465 0.0074 0.137 Uiso 1 1 calc R
C17A C 0.3711(14) 0.5129(3) -0.1429(14) 0.101(4) Uani 1 1 d .
H17A H 0.4136 0.5255 -0.2059 0.121 Uiso 1 1 calc R
C18A C 0.2813(11) 0.4826(3) -0.1787(9) 0.069(3) Uani 1 1 d .
H18A H 0.2622 0.4745 -0.2657 0.082 Uiso 1 1 calc R
C20A C 0.1259(11) 0.4302(3) -0.1197(8) 0.049(2) Uani 1 1 d .
C21A C 0.0926(12) 0.4171(2) -0.2593(8) 0.048(2) Uani 1 1 d .
C22A C -0.0659(13) 0.4213(2) -0.3496(10) 0.060(3) Uani 1 1 d .
C23A C -0.2133(15) 0.4357(2) -0.3116(9) 0.073(3) Uani 1 1 d .
H23A H -0.2037 0.4417 -0.2233 0.088 Uiso 1 1 calc R
C24A C -0.3708(14) 0.4409(3) -0.4011(13) 0.095(3) Uani 1 1 d .
H24A H -0.4639 0.4509 -0.3729 0.114 Uiso 1 1 calc R
C26A C -0.2538(17) 0.4166(3) -0.5732(11) 0.098(4) Uani 1 1 d .
H26A H -0.2683 0.4100 -0.6615 0.117 Uiso 1 1 calc R
C27A C -0.0883(16) 0.4107(3) -0.4859(10) 0.075(3) Uani 1 1 d .
C28A C 0.0548(16) 0.3960(3) -0.5243(10) 0.077(3) Uani 1 1 d .
H28A H 0.0445 0.3899 -0.6127 0.093 Uiso 1 1 calc R
C29A C 0.2054(14) 0.3904(2) -0.4378(9) 0.071(3) Uani 1 1 d .
H29A H 0.2975 0.3794 -0.4642 0.086 Uiso 1 1 calc R
C30A C 0.2227(12) 0.4014(2) -0.3048(9) 0.054(2) Uani 1 1 d .
C9A C 0.0779(11) 0.3507(2) -0.0849(8) 0.065(3) Uani 1 1 d .
H9A1 H 0.0818 0.3536 -0.1772 0.078 Uiso 1 1 calc R
H9A2 H 0.0172 0.3288 -0.0770 0.078 Uiso 1 1 calc R
C13A C 0.1731(15) 0.4562(3) 0.1383(9) 0.090(4) Uani 1 1 d .
H13A H 0.1872 0.4646 0.2245 0.108 Uiso 1 1 calc R
C11A C 0.0669(11) 0.4126(3) -0.0247(10) 0.058(3) Uani 1 1 d .
C12A C 0.0866(13) 0.4257(3) 0.1026(10) 0.076(3) Uani 1 1 d .
H12A H 0.0399 0.4133 0.1639 0.091 Uiso 1 1 calc R
C19A C 0.2169(11) 0.4631(3) -0.0845(10) 0.058(2) Uani 1 1 d .
C25A C -0.3904(16) 0.4312(3) -0.5353(14) 0.107(4) Uani 1 1 d .
H25A H -0.4955 0.4348 -0.5963 0.128 Uiso 1 1 calc R
C6A C 0.5071(10) 0.3347(2) 0.2015(8) 0.057(2) Uani 1 1 d .
C1B C 0.1431(13) 0.6325(3) 0.7564(9) 0.101(4) Uani 1 1 d .
H1B1 H 0.1131 0.6213 0.8322 0.122 Uiso 1 1 calc R
H1B2 H 0.2526 0.6450 0.7869 0.122 Uiso 1 1 calc R
C2B C 0.1611(15) 0.6061(3) 0.6604(12) 0.153(6) Uani 1 1 d .
H2B1 H 0.1615 0.5825 0.6982 0.183 Uiso 1 1 calc R
H2B2 H 0.2692 0.6095 0.6326 0.183 Uiso 1 1 calc R
C3B C 0.0124(13) 0.6102(3) 0.5474(9) 0.093(3) Uani 1 1 d .
H3B1 H -0.0569 0.5887 0.5333 0.111 Uiso 1 1 calc R
H3B2 H 0.0512 0.6155 0.4674 0.111 Uiso 1 1 calc R
C4B C -0.0909(11) 0.6404(3) 0.5837(8) 0.073(3) Uani 1 1 d .
H4B1 H -0.1180 0.6574 0.5117 0.088 Uiso 1 1 calc R
H4B2 H -0.1990 0.6318 0.6015 0.088 Uiso 1 1 calc R

loop_
_atom_site_aniso_label
_atom_site_aniso_U_11
_atom_site_aniso_U_22
_atom_site_aniso_U_33
_atom_site_aniso_U_23
_atom_site_aniso_U_13
_atom_site_aniso_U_12
S1 0.0337(12) 0.0788(19) 0.0430(13) -0.0145(12) 0.0090(11) -0.0041(13)
S2 0.0390(13) 0.0829(19) 0.0437(13) -0.0087(13) 0.0136(11) -0.0014(14)
S3 0.0432(14) 0.0704(18) 0.0443(14) -0.0090(13) 0.0042(11) 0.0005(13)
S4 0.0520(14) 0.0838(19) 0.0534(15) -0.0215(14) 0.0161(12) -0.0004(14)
S1A 0.0383(13) 0.0823(19) 0.0614(16) 0.0300(14) 0.0150(12) 0.0123(14)
S2A 0.0428(14) 0.0778(19) 0.0544(14) 0.0212(14) 0.0163(12) -0.0049(14)
S3A 0.0565(16) 0.085(2) 0.0605(16) 0.0299(15) 0.0115(13) 0.0116(15)
S4A 0.0651(17) 0.101(2) 0.0565(15) 0.0262(16) 0.0177(14) 0.0060(16)
O1 0.024(3) 0.105(5) 0.053(3) -0.027(3) 0.014(3) -0.016(3)
O2 0.035(3) 0.075(5) 0.055(4) -0.028(3) 0.013(3) -0.015(3)
O3 0.060(4) 0.056(4) 0.042(4) -0.011(3) 0.010(3) -0.013(3)
O4 0.058(4) 0.060(5) 0.043(4) -0.019(4) 0.003(3) -0.003(4)
O1A 0.030(4) 0.084(5) 0.057(4) 0.032(3) 0.017(3) 0.016(3)
O2A 0.037(4) 0.126(6) 0.046(4) 0.003(4) 0.013(3) 0.000(4)
O4A 0.075(5) 0.057(5) 0.053(4) 0.013(3) 0.013(4) 0.018(4)
O3A 0.067(4) 0.069(5) 0.071(4) 0.017(4) 0.024(4) 0.015(4)
O1B 0.083(5) 0.087(5) 0.066(4) -0.031(4) -0.010(4) 0.024(4)
N1 0.044(4) 0.085(6) 0.046(4) -0.031(4) 0.027(4) -0.015(4)
N2 0.031(4) 0.077(5) 0.058(4) -0.027(4) 0.001(3) -0.002(4)
N1A 0.031(4) 0.101(6) 0.047(4) 0.022(5) 0.016(4) 0.007(4)
N2A 0.025(4) 0.133(7) 0.056(5) 0.017(5) 0.008(4) 0.017(4)
C1 0.035(5) 0.045(6) 0.038(6) -0.005(4) 0.001(5) -0.009(5)
C2 0.031(6) 0.047(7) 0.058(7) -0.003(5) 0.024(5) 0.003(5)
C3 0.031(5) 0.033(5) 0.038(5) -0.006(4) 0.016(4) -0.002(4)
C4 0.037(5) 0.037(6) 0.027(4) -0.006(4) 0.012(4) -0.001(4)
C5 0.035(5) 0.070(6) 0.021(4) -0.011(5) -0.001(4) 0.003(5)
C6 0.047(5) 0.053(6) 0.032(5) -0.002(4) 0.010(4) -0.002(5)
C7 0.046(5) 0.043(6) 0.036(5) -0.001(4) -0.006(5) -0.014(5)
C8 0.053(6) 0.046(6) 0.046(6) 0.003(5) 0.012(5) 0.003(5)
C9 0.065(6) 0.060(7) 0.048(6) -0.012(5) -0.002(5) 0.008(6)
C10 0.080(7) 0.077(8) 0.024(5) -0.010(5) 0.015(5) 0.007(6)
C11 0.043(6) 0.051(7) 0.029(5) 0.002(5) 0.005(5) -0.002(5)
C12 0.042(5) 0.060(7) 0.054(6) -0.002(5) 0.004(5) 0.012(5)
C13 0.032(5) 0.062(8) 0.061(7) 0.014(6) -0.004(5) 0.003(5)
C14 0.028(5) 0.049(7) 0.052(6) 0.005(6) 0.001(5) -0.004(5)
C15 0.052(6) 0.092(9) 0.046(6) -0.018(6) -0.012(5) -0.013(6)
C16 0.097(9) 0.076(9) 0.050(7) -0.025(6) 0.016(6) -0.018(7)
C17 0.081(7) 0.061(7) 0.063(7) -0.011(6) -0.006(6) 0.005(6)
C18 0.072(7) 0.063(8) 0.053(6) 0.004(6) 0.002(5) 0.004(6)
C19 0.053(6) 0.041(6) 0.051(6) 0.001(5) 0.022(5) -0.003(5)
C20 0.054(6) 0.036(6) 0.038(5) -0.002(5) 0.009(5) 0.009(5)
C21 0.043(6) 0.043(7) 0.025(5) -0.006(5) -0.003(5) 0.003(5)
C22 0.095(9) 0.042(7) 0.034(6) -0.007(6) 0.010(6) -0.004(7)
C23 0.112(9) 0.073(8) 0.053(7) 0.008(6) 0.005(6) -0.006(8)
C24 0.150(12) 0.080(9) 0.072(8) 0.020(7) 0.026(9) -0.021(8)
C25 0.224(18) 0.069(10) 0.055(9) 0.019(7) 0.004(11) -0.024(11)
C26 0.197(16) 0.033(8) 0.058(8) 0.001(7) -0.007(9) 0.023(9)
C27 0.116(10) 0.052(8) 0.034(6) -0.005(6) -0.004(7) 0.034(8)
C28 0.081(8) 0.069(9) 0.049(7) -0.028(6) -0.027(6) 0.027(7)
C29 0.082(8) 0.050(7) 0.049(6) -0.008(5) -0.003(6) 0.014(6)
C30 0.058(7) 0.047(7) 0.036(6) 0.003(5) 0.001(5) 0.020(6)
C1A 0.032(6) 0.052(6) 0.047(6) 0.003(5) 0.011(5) 0.017(5)
C2A 0.034(6) 0.054(6) 0.066(7) 0.001(6) 0.025(6) -0.002(5)
C3A 0.038(5) 0.052(6) 0.025(5) 0.014(4) 0.015(4) -0.001(4)
C4A 0.033(5) 0.048(6) 0.039(5) 0.007(4) 0.009(4) 0.002(4)
C5A 0.053(6) 0.050(6) 0.059(6) 0.014(5) 0.018(5) -0.003(5)
C7A 0.068(7) 0.060(7) 0.049(6) 0.008(5) -0.004(6) 0.005(6)
C8A 0.074(7) 0.066(7) 0.036(6) 0.012(5) 0.007(5) 0.014(6)
C10A 0.072(7) 0.102(9) 0.052(7) 0.002(6) 0.016(5) 0.038(6)
C14A 0.076(7) 0.060(8) 0.042(7) -0.025(7) -0.003(6) 0.014(6)
C15A 0.093(9) 0.109(12) 0.077(9) -0.047(9) 0.015(7) 0.008(8)
C16A 0.104(9) 0.099(11) 0.147(13) -0.036(11) 0.047(10) -0.028(8)
C17A 0.105(9) 0.081(10) 0.128(12) -0.013(8) 0.049(9) -0.031(7)
C18A 0.078(7) 0.062(8) 0.068(7) -0.008(6) 0.020(6) -0.011(6)
C20A 0.069(7) 0.045(7) 0.036(6) 0.001(5) 0.014(5) 0.007(5)
C21A 0.048(6) 0.043(6) 0.047(6) 0.012(5) -0.003(5) 0.006(5)
C22A 0.059(7) 0.063(7) 0.062(8) 0.016(6) 0.023(6) -0.001(6)
C23A 0.087(8) 0.058(7) 0.063(7) 0.014(6) -0.005(7) -0.018(7)
C24A 0.090(9) 0.094(9) 0.096(9) 0.016(8) 0.012(8) 0.000(7)
C26A 0.091(10) 0.088(10) 0.088(9) 0.027(7) -0.033(9) -0.025(8)
C27A 0.098(10) 0.067(8) 0.046(7) 0.017(6) -0.011(7) -0.028(7)
C28A 0.092(8) 0.084(9) 0.062(8) 0.002(6) 0.033(8) -0.001(7)
C29A 0.100(9) 0.071(8) 0.047(7) 0.009(6) 0.026(6) 0.003(7)
C30A 0.054(7) 0.063(7) 0.038(6) 0.009(5) -0.001(6) 0.011(5)
C9A 0.078(7) 0.050(7) 0.062(6) 0.010(5) 0.008(6) 0.001(6)
C13A 0.131(10) 0.103(11) 0.034(7) -0.004(8) 0.018(7) 0.031(8)
C11A 0.067(7) 0.053(8) 0.051(7) -0.001(7) 0.005(6) -0.001(6)
C12A 0.104(9) 0.069(9) 0.061(8) 0.003(7) 0.029(6) -0.005(7)
C19A 0.067(6) 0.041(7) 0.063(8) 0.002(7) 0.013(6) 0.000(6)
C25A 0.072(9) 0.115(11) 0.109(11) 0.033(9) -0.032(8) -0.011(8)
C6A 0.045(6) 0.059(7) 0.067(6) 0.017(6) 0.012(5) 0.002(5)
C1B 0.094(9) 0.122(11) 0.073(8) 0.006(8) -0.014(7) 0.033(8)
C2B 0.139(11) 0.142(13) 0.143(11) -0.054(10) -0.038(10) 0.073(10)
C3B 0.102(8) 0.093(9) 0.086(8) -0.021(7) 0.029(7) 0.015(7)
C4B 0.064(6) 0.092(8) 0.064(7) -0.007(6) 0.015(6) -0.001(6)

loop_
_atom_type_symbol
_atom_type_description
_atom_type_scat_dispersion_real
_atom_type_scat_dispersion_imag
_atom_type_scat_source
C C 0.0033 0.0016 'International Tables Vol C Tables 4.2.6.8 and 6.1.1.4'
H H 0.0000 0.0000 'International Tables Vol C Tables 4.2.6.8 and 6.1.1.4'
N N 0.0061 0.0033 'International Tables Vol C Tables 4.2.6.8 and 6.1.1.4'
O O 0.0106 0.0060 'International Tables Vol C Tables 4.2.6.8 and 6.1.1.4'
S S 0.1246 0.1234 'International Tables Vol C Tables 4.2.6.8 and 6.1.1.4'

loop_
_geom_angle_atom_site_label_1
_geom_angle_atom_site_label_2
_geom_angle_atom_site_label_3
_geom_angle
C3 S1 C5 96.2(3)
C5 S2 C4 95.8(3)
C6 S3 C7 95.5(4)
C8 S4 C6 95.5(4)
C3A S1A C5A 95.4(4)
C4A S2A C5A 96.3(4)
C6A S3A C7A 94.7(4)
C6A S4A C8A 94.5(4)
C11 O3 C9 115.7(6)
C30 O4 C10 119.4(6)
C30A O4A C10A 115.2(7)
C11A O3A C9A 116.5(6)
C1B O1B C4B 108.0(7)
C1 N1 H1A 120.0
C1 N1 H1B 120.0
H1A N1 H1B 120.0
C2 N2 H2A 120.0
C2 N2 H2B 120.0
H2A N2 H2B 120.0
C1A N1A H1A1 120.0
C1A N1A H1A2 120.0
H1A1 N1A H1A2 120.0
C2A N2A H2A1 120.0
C2A N2A H2A2 120.0
H2A1 N2A H2A2 120.0
O1 C1 N1 124.5(7)
O1 C1 C3 115.8(7)
N1 C1 C3 119.7(7)
O2 C2 N2 122.6(8)
O2 C2 C4 122.2(8)
N2 C2 C4 115.1(8)
C4 C3 C1 131.6(7)
C4 C3 S1 118.0(6)
C1 C3 S1 110.1(5)
C3 C4 C2 130.6(7)
C3 C4 S2 116.0(6)
C2 C4 S2 113.4(6)
C6 C5 S1 123.5(5)
C6 C5 S2 122.5(6)
S1 C5 S2 114.0(4)
C5 C6 S3 124.3(6)
C5 C6 S4 122.3(6)
S3 C6 S4 113.4(4)
C8 C7 C9 127.7(7)
C8 C7 S3 117.2(6)
C9 C7 S3 115.1(6)
C7 C8 C10 125.3(7)
C7 C8 S4 118.4(6)
C10 C8 S4 116.3(6)
O3 C9 C7 111.6(7)
O3 C9 H9A 109.3
C7 C9 H9A 109.3
O3 C9 H9B 109.3
C7 C9 H9B 109.3
H9A C9 H9B 108.0
O4 C10 C8 114.4(6)
O4 C10 H10A 108.7
C8 C10 H10A 108.7
O4 C10 H10B 108.7
C8 C10 H10B 108.7
H10A C10 H10B 107.6
C20 C11 O3 119.2(7)
C20 C11 C12 122.5(8)
O3 C11 C12 118.3(8)
C13 C12 C11 118.7(7)
C13 C12 H12 120.7
C11 C12 H12 120.7
C12 C13 C14 122.2(8)
C12 C13 H13 118.9
C14 C13 H13 118.9
C13 C14 C15 123.4(9)
C13 C14 C19 119.4(8)
C15 C14 C19 117.2(9)
C16 C15 C14 122.3(9)
C16 C15 H15 118.8
C14 C15 H15 118.8
C15 C16 C17 119.8(9)
C15 C16 H16 120.1
C17 C16 H16 120.1
C18 C17 C16 121.0(9)
C18 C17 H17 119.5
C16 C17 H17 119.5
C17 C18 C19 120.4(8)
C17 C18 H18 119.8
C19 C18 H18 119.8
C18 C19 C14 119.3(8)
C18 C19 C20 122.4(8)
C14 C19 C20 118.3(8)
C11 C20 C19 118.9(8)
C11 C20 C21 119.6(7)
C19 C20 C21 121.4(8)
C30 C21 C22 118.9(8)
C30 C21 C20 117.4(8)
C22 C21 C20 123.7(8)
C27 C22 C23 120.4(10)
C27 C22 C21 118.6(10)
C23 C22 C21 121.0(10)
C24 C23 C22 120.1(10)
C24 C23 H23 120.0
C22 C23 H23 120.0
C23 C24 C25 118.6(11)
C23 C24 H24 120.7
C25 C24 H24 120.7
C26 C25 C24 122.2(13)
C26 C25 H25 118.9
C24 C25 H25 118.9
C25 C26 C27 121.1(13)
C25 C26 H26 119.4
C27 C26 H26 119.4
C22 C27 C28 120.4(10)
C22 C27 C26 117.6(12)
C28 C27 C26 121.9(12)
C29 C28 C27 120.3(9)
C29 C28 H28 119.8
C27 C28 H28 119.8
C28 C29 C30 119.2(9)
C28 C29 H29 120.4
C30 C29 H29 120.4
C21 C30 O4 116.2(8)
C21 C30 C29 122.5(9)
O4 C30 C29 121.3(9)
O1A C1A N1A 121.5(8)
O1A C1A C3A 118.3(7)
N1A C1A C3A 120.1(7)
O2A C2A N2A 121.2(8)
O2A C2A C4A 124.4(8)
N2A C2A C4A 114.4(8)
C4A C3A C1A 134.5(7)
C4A C3A S1A 116.8(5)
C1A C3A S1A 108.6(5)
C3A C4A C2A 127.1(7)
C3A C4A S2A 117.1(6)
C2A C4A S2A 115.8(6)
C6A C5A S2A 124.5(6)
C6A C5A S1A 121.7(6)
S2A C5A S1A 113.9(5)
C8A C7A C9A 126.9(8)
C8A C7A S3A 117.3(7)
C9A C7A S3A 115.9(7)
C7A C8A C10A 128.3(8)
C7A C8A S4A 117.9(7)
C10A C8A S4A 113.7(7)
O4A C10A C8A 112.9(7)
O4A C10A H10C 109.0
C8A C10A H10C 109.0
O4A C10A H10D 109.0
C8A C10A H10D 109.0
H10C C10A H10D 107.8
C19A C14A C15A 118.5(11)
C19A C14A C13A 118.2(10)
C15A C14A C13A 123.3(11)
C16A C15A C14A 120.9(11)
C16A C15A H15A 119.6
C14A C15A H15A 119.6
C15A C16A C17A 120.1(12)
C15A C16A H16A 120.0
C17A C16A H16A 120.0
C18A C17A C16A 121.3(11)
C18A C17A H17A 119.3
C16A C17A H17A 119.3
C17A C18A C19A 120.0(10)
C17A C18A H18A 120.0
C19A C18A H18A 120.0
C11A C20A C19A 118.2(8)
C11A C20A C21A 121.8(9)
C19A C20A C21A 119.9(8)
C30A C21A C22A 116.8(8)
C30A C21A C20A 120.1(8)
C22A C21A C20A 123.0(8)
C21A C22A C23A 121.7(9)
C21A C22A C27A 121.2(9)
C23A C22A C27A 117.1(10)
C24A C23A C22A 122.4(9)
C24A C23A H23A 118.8
C22A C23A H23A 118.8
C23A C24A C25A 120.1(10)
C23A C24A H24A 120.0
C25A C24A H24A 120.0
C25A C26A C27A 123.9(13)
C25A C26A H26A 118.1
C27A C26A H26A 118.1
C28A C27A C26A 124.4(11)
C28A C27A C22A 117.7(10)
C26A C27A C22A 117.9(11)
C29A C28A C27A 121.8(9)
C29A C28A H28A 119.1
C27A C28A H28A 119.1
C28A C29A C30A 118.6(9)
C28A C29A H29A 120.7
C30A C29A H29A 120.7
C21A C30A O4A 118.5(8)
C21A C30A C29A 123.6(8)
O4A C30A C29A 117.8(9)
O3A C9A C7A 113.0(7)
O3A C9A H9A1 109.0
C7A C9A H9A1 109.0
O3A C9A H9A2 109.0
C7A C9A H9A2 109.0
H9A1 C9A H9A2 107.8
C12A C13A C14A 120.7(9)
C12A C13A H13A 119.6
C14A C13A H13A 119.6
C20A C11A C12A 122.5(9)
C20A C11A O3A 123.3(9)
C12A C11A O3A 114.2(10)
C13A C12A C11A 120.3(10)
C13A C12A H12A 119.9
C11A C12A H12A 119.9
C14A C19A C18A 119.2(10)
C14A C19A C20A 119.9(10)
C18A C19A C20A 120.8(9)
C26A C25A C24A 118.6(12)
C26A C25A H25A 120.7
C24A C25A H25A 120.7
C5A C6A S4A 123.0(6)
C5A C6A S3A 122.1(6)
S4A C6A S3A 114.9(5)
O1B C1B C2B 109.6(8)
O1B C1B H1B1 109.8
C2B C1B H1B1 109.8
O1B C1B H1B2 109.8
C2B C1B H1B2 109.8
H1B1 C1B H1B2 108.2
C1B C2B C3B 107.0(9)
C1B C2B H2B1 110.3
C3B C2B H2B1 110.3
C1B C2B H2B2 110.3
C3B C2B H2B2 110.3
H2B1 C2B H2B2 108.6
C2B C3B C4B 105.2(8)
C2B C3B H3B1 110.7
C4B C3B H3B1 110.7
C2B C3B H3B2 110.7
C4B C3B H3B2 110.7
H3B1 C3B H3B2 108.8
O1B C4B C3B 106.9(7)
O1B C4B H4B1 110.3
C3B C4B H4B1 110.3
O1B C4B H4B2 110.3
C3B C4B H4B2 110.3
H4B1 C4B H4B2 108.6

loop_
_geom_bond_atom_site_label_1
_geom_bond_atom_site_label_2
_geom_bond_distance
S1 C3 1.747(7)
S1 C5 1.745(7)
S2 C5 1.750(7)
S2 C4 1.780(7)
S3 C6 1.749(7)
S3 C7 1.766(8)
S4 C8 1.739(8)
S4 C6 1.769(7)
S1A C3A 1.750(7)
S1A C5A 1.760(7)
S2A C4A 1.736(7)
S2A C5A 1.735(8)
S3A C6A 1.749(8)
S3A C7A 1.750(9)
S4A C6A 1.739(8)
S4A C8A 1.753(8)
O1 C1 1.244(8)
O2 C2 1.215(8)
O3 C11 1.380(8)
O3 C9 1.424(8)
O4 C30 1.388(8)
O4 C10 1.394(8)
O1A C1A 1.238(8)
O2A C2A 1.211(8)
O4A C30A 1.369(8)
O4A C10A 1.430(8)
O3A C11A 1.396(9)
O3A C9A 1.454(8)
O1B C1B 1.390(9)
O1B C4B 1.424(8)
N1 C1 1.295(8)
N1 H1A 0.8600
N1 H1B 0.8600
N2 C2 1.321(8)
N2 H2A 0.8600
N2 H2B 0.8600
N1A C1A 1.314(8)
N1A H1A1 0.8600
N1A H1A2 0.8600
N2A C2A 1.323(9)
N2A H2A1 0.8600
N2A H2A2 0.8600
C1 C3 1.506(9)
C2 C4 1.497(9)
C3 C4 1.331(8)
C5 C6 1.320(8)
C7 C8 1.307(9)
C7 C9 1.499(9)
C8 C10 1.528(9)
C9 H9A 0.9700
C9 H9B 0.9700
C10 H10A 0.9700
C10 H10B 0.9700
C11 C20 1.359(9)
C11 C12 1.418(9)
C12 C13 1.368(9)
C12 H12 0.9300
C13 C14 1.382(9)
C13 H13 0.9300
C14 C15 1.424(10)
C14 C19 1.439(9)
C15 C16 1.341(10)
C15 H15 0.9300
C16 C17 1.403(10)
C16 H16 0.9300
C17 C18 1.370(10)
C17 H17 0.9300
C18 C19 1.403(9)
C18 H18 0.9300
C19 C20 1.447(9)
C20 C21 1.495(9)
C21 C30 1.364(9)
C21 C22 1.422(10)
C22 C27 1.397(11)
C22 C23 1.420(10)
C23 C24 1.358(11)
C23 H23 0.9300
C24 C25 1.423(14)
C24 H24 0.9300
C25 C26 1.312(13)
C25 H25 0.9300
C26 C27 1.423(12)
C26 H26 0.9300
C27 C28 1.408(12)
C28 C29 1.357(10)
C28 H28 0.9300
C29 C30 1.396(10)
C29 H29 0.9300
C1A C3A 1.489(9)
C2A C4A 1.507(10)
C3A C4A 1.348(9)
C5A C6A 1.341(8)
C7A C8A 1.318(10)
C7A C9A 1.501(9)
C8A C10A 1.525(10)
C10A H10C 0.9700
C10A H10D 0.9700
C14A C19A 1.397(10)
C14A C15A 1.411(12)
C14A C13A 1.431(11)
C15A C16A 1.353(12)
C15A H15A 0.9300
C16A C17A 1.375(12)
C16A H16A 0.9300
C17A C18A 1.353(10)
C17A H17A 0.9300
C18A C19A 1.406(10)
C18A H18A 0.9300
C20A C11A 1.356(10)
C20A C19A 1.438(10)
C20A C21A 1.495(10)
C21A C30A 1.360(10)
C21A C22A 1.388(10)
C22A C23A 1.420(11)
C22A C27A 1.439(11)
C23A C24A 1.384(11)
C23A H23A 0.9300
C24A C25A 1.412(12)
C24A H24A 0.9300
C26A C25A 1.347(13)
C26A C27A 1.425(12)
C26A H26A 0.9300
C27A C28A 1.396(11)
C28A C29A 1.331(10)
C28A H28A 0.9300
C29A C30A 1.417(10)
C29A H29A 0.9300
C9A H9A1 0.9700
C9A H9A2 0.9700
C13A C12A 1.347(11)
C13A H13A 0.9300
C11A C12A 1.384(11)
C12A H12A 0.9300
C25A H25A 0.9300
C1B C2B 1.439(11)
C1B H1B1 0.9700
C1B H1B2 0.9700
C2B C3B 1.463(10)
C2B H2B1 0.9700
C2B H2B2 0.9700
C3B C4B 1.498(10)
C3B H3B1 0.9700
C3B H3B2 0.9700
C4B H4B1 0.9700
C4B H4B2 0.9700

loop_
_geom_torsion_atom_site_label_1
_geom_torsion_atom_site_label_2
_geom_torsion_atom_site_label_3
_geom_torsion_atom_site_label_4
_geom_torsion
O1 C1 C3 C4 -163.0(8)
N1 C1 C3 C4 17.2(13)
O1 C1 C3 S1 10.8(9)
N1 C1 C3 S1 -169.0(6)
C5 S1 C3 C4 0.8(6)
C5 S1 C3 C1 -174.0(5)
C1 C3 C4 C2 -7.3(14)
S1 C3 C4 C2 179.3(6)
C1 C3 C4 S2 173.7(6)
S1 C3 C4 S2 0.3(8)
O2 C2 C4 C3 -26.5(13)
N2 C2 C4 C3 157.2(8)
O2 C2 C4 S2 152.5(6)
N2 C2 C4 S2 -23.8(9)
C5 S2 C4 C3 -1.1(7)
C5 S2 C4 C2 179.7(6)
C3 S1 C5 C6 177.9(7)
C3 S1 C5 S2 -1.5(5)
C4 S2 C5 C6 -177.8(7)
C4 S2 C5 S1 1.6(5)
S1 C5 C6 S3 5.3(10)
S2 C5 C6 S3 -175.3(4)
S1 C5 C6 S4 -172.6(5)
S2 C5 C6 S4 6.8(10)
C7 S3 C6 C5 179.7(7)
C7 S3 C6 S4 -2.2(5)
C8 S4 C6 C5 179.7(7)
C8 S4 C6 S3 1.6(5)
C6 S3 C7 C8 2.3(7)
C6 S3 C7 C9 -174.9(6)
C9 C7 C8 C10 -8.3(14)
S3 C7 C8 C10 175.0(6)
C9 C7 C8 S4 175.2(7)
S3 C7 C8 S4 -1.6(9)
C6 S4 C8 C7 0.0(7)
C6 S4 C8 C10 -176.9(6)
C11 O3 C9 C7 -127.7(7)
C8 C7 C9 O3 92.6(10)
S3 C7 C9 O3 -90.6(7)
C30 O4 C10 C8 -53.1(9)
C7 C8 C10 O4 -45.4(11)
S4 C8 C10 O4 131.1(6)
C9 O3 C11 C20 115.4(8)
C9 O3 C11 C12 -62.0(9)
C20 C11 C12 C13 1.2(11)
O3 C11 C12 C13 178.5(6)
C11 C12 C13 C14 -0.1(11)
C12 C13 C14 C15 -178.2(7)
C12 C13 C14 C19 0.0(11)
C13 C14 C15 C16 177.6(8)
C19 C14 C15 C16 -0.6(12)
C14 C15 C16 C17 1.3(13)
C15 C16 C17 C18 -1.5(13)
C16 C17 C18 C19 1.1(13)
C17 C18 C19 C14 -0.4(12)
C17 C18 C19 C20 -177.7(7)
C13 C14 C19 C18 -178.1(7)
C15 C14 C19 C18 0.2(10)
C13 C14 C19 C20 -0.7(10)
C15 C14 C19 C20 177.6(7)
O3 C11 C20 C19 -179.2(6)
C12 C11 C20 C19 -1.9(11)
O3 C11 C20 C21 -3.4(11)
C12 C11 C20 C21 173.9(7)
C18 C19 C20 C11 179.0(7)
C14 C19 C20 C11 1.7(10)
C18 C19 C20 C21 3.3(11)
C14 C19 C20 C21 -174.1(7)
C11 C20 C21 C30 -71.7(9)
C19 C20 C21 C30 104.0(8)
C11 C20 C21 C22 107.0(9)
C19 C20 C21 C22 -77.3(10)
C30 C21 C22 C27 1.8(11)
C20 C21 C22 C27 -177.0(7)
C30 C21 C22 C23 179.2(7)
C20 C21 C22 C23 0.5(12)
C27 C22 C23 C24 -0.1(13)
C21 C22 C23 C24 -177.4(8)
C22 C23 C24 C25 -1.0(14)
C23 C24 C25 C26 1.9(18)
C24 C25 C26 C27 -1.6(19)
C23 C22 C27 C28 -180.0(8)
C21 C22 C27 C28 -2.5(12)
C23 C22 C27 C26 0.4(12)
C21 C22 C27 C26 177.8(8)
C25 C26 C27 C22 0.5(15)
C25 C26 C27 C28 -179.2(11)
C22 C27 C28 C29 2.2(13)
C26 C27 C28 C29 -178.1(8)
C27 C28 C29 C30 -1.1(12)
C22 C21 C30 O4 178.2(6)
C20 C21 C30 O4 -3.0(10)
C22 C21 C30 C29 -0.7(11)
C20 C21 C30 C29 178.1(7)
C10 O4 C30 C21 146.8(7)
C10 O4 C30 C29 -34.3(10)
C28 C29 C30 C21 0.4(12)
C28 C29 C30 O4 -178.5(7)
O1A C1A C3A C4A -168.9(8)
N1A C1A C3A C4A 14.7(14)
O1A C1A C3A S1A 8.7(9)
N1A C1A C3A S1A -167.7(6)
C5A S1A C3A C4A 3.2(7)
C5A S1A C3A C1A -174.9(5)
C1A C3A C4A C2A -4.0(15)
S1A C3A C4A C2A 178.5(6)
C1A C3A C4A S2A 178.4(7)
S1A C3A C4A S2A 0.9(8)
O2A C2A C4A C3A -26.0(14)
N2A C2A C4A C3A 156.6(8)
O2A C2A C4A S2A 151.7(8)
N2A C2A C4A S2A -25.8(9)
C5A S2A C4A C3A -4.6(7)
C5A S2A C4A C2A 177.5(6)
C4A S2A C5A C6A -173.8(7)
C4A S2A C5A S1A 6.6(5)
C3A S1A C5A C6A 174.2(7)
C3A S1A C5A S2A -6.2(5)
C6A S3A C7A C8A -5.6(8)
C6A S3A C7A C9A 173.9(7)
C9A C7A C8A C10A 3.3(16)
S3A C7A C8A C10A -177.3(7)
C9A C7A C8A S4A -178.6(7)
S3A C7A C8A S4A 0.8(11)
C6A S4A C8A C7A 4.4(8)
C6A S4A C8A C10A -177.2(6)
C30A O4A C10A C8A -103.7(8)
C7A C8A C10A O4A 70.2(12)
S4A C8A C10A O4A -108.0(7)
C19A C14A C15A C16A 1.0(14)
C13A C14A C15A C16A -179.0(10)
C14A C15A C16A C17A 0.0(17)
C15A C16A C17A C18A -0.3(18)
C16A C17A C18A C19A -0.3(15)
C11A C20A C21A C30A -104.8(9)
C19A C20A C21A C30A 77.7(10)
C11A C20A C21A C22A 78.0(11)
C19A C20A C21A C22A -99.5(10)
C30A C21A C22A C23A 176.8(8)
C20A C21A C22A C23A -5.9(13)
C30A C21A C22A C27A -2.3(12)
C20A C21A C22A C27A 175.0(8)
C21A C22A C23A C24A 178.2(8)
C27A C22A C23A C24A -2.7(13)
C22A C23A C24A C25A 1.4(15)
C25A C26A C27A C28A -179.3(10)
C25A C26A C27A C22A -0.5(15)
C21A C22A C27A C28A 0.2(12)
C23A C22A C27A C28A -178.9(8)
C21A C22A C27A C26A -178.7(8)
C23A C22A C27A C26A 2.3(12)
C26A C27A C28A C29A -178.6(9)
C22A C27A C28A C29A 2.7(14)
C27A C28A C29A C30A -3.2(14)
C22A C21A C30A O4A 179.9(7)
C20A C21A C30A O4A 2.5(12)
C22A C21A C30A C29A 1.8(12)
C20A C21A C30A C29A -175.6(8)
C10A O4A C30A C21A 110.8(8)
C10A O4A C30A C29A -71.0(9)
C28A C29A C30A C21A 0.9(14)
C28A C29A C30A O4A -177.2(8)
C11A O3A C9A C7A 45.6(9)
C8A C7A C9A O3A -116.7(10)
S3A C7A C9A O3A 63.9(8)
C19A C14A C13A C12A 1.5(14)
C15A C14A C13A C12A -178.5(9)
C19A C20A C11A C12A 2.0(12)
C21A C20A C11A C12A -175.6(8)
C19A C20A C11A O3A -178.3(7)
C21A C20A C11A O3A 4.1(12)
C9A O3A C11A C20A 61.0(10)
C9A O3A C11A C12A -119.3(8)
C14A C13A C12A C11A 1.0(15)
C20A C11A C12A C13A -2.8(14)
O3A C11A C12A C13A 177.5(9)
C15A C14A C19A C18A -1.6(13)
C13A C14A C19A C18A 178.4(8)
C15A C14A C19A C20A 177.8(8)
C13A C14A C19A C20A -2.2(12)
C17A C18A C19A C14A 1.3(13)
C17A C18A C19A C20A -178.1(8)
C11A C20A C19A C14A 0.5(12)
C21A C20A C19A C14A 178.2(8)
C11A C20A C19A C18A 179.9(7)
C21A C20A C19A C18A -2.5(12)
C27A C26A C25A C24A -0.9(18)
C23A C24A C25A C26A 0.5(17)
S2A C5A C6A S4A -1.2(11)
S1A C5A C6A S4A 178.4(4)
S2A C5A C6A S3A -179.8(4)
S1A C5A C6A S3A -0.2(11)
C8A S4A C6A C5A 173.2(8)
C8A S4A C6A S3A -8.1(6)
C7A S3A C6A C5A -172.8(7)
C7A S3A C6A S4A 8.4(6)
C4B O1B C1B C2B 18.4(12)
O1B C1B C2B C3B -11.4(14)
C1B C2B C3B C4B 0.2(13)
C1B O1B C4B C3B -17.9(9)
C2B C3B C4B O1B 10.6(10)
